data_7056718
loop_
_publ_author_name
'Alcivar Le\'on, Christian David'
'Echeverr\'ia, Gustavo A.'
'Piro, Oscar E.'
'Ulic, Sonia E.'
'Jios, Jorge Luis'
'Pereanez, Jaime A.'
'Henao Casta\~neda, Isabel Cristina'
'P\'erez, Hiram'

_publ_section_title
;
 The role of non-covalent interactions in some 2-trifluoromethylchromones
 in the solid state.
;
_journal_name_full 'New J. Chem.'
_journal_paper_doi 10.1039/C7NJ00481H
_journal_year 2017
_chemical_formula_sum 'C11 H6 F3 N O4'
_chemical_formula_weight 273.17
_chemical_name_systematic 2-trifluoromethylchromone-3-nitro-methyl
_space_group_crystal_system monoclinic
_space_group_IT_number 14
_space_group_name_H-M_alt 'P 1 21/a 1'
_symmetry_space_group_name_Hall '-P 2yab'
_symmetry_space_group_name_H-M 'P 1 21/a 1'
_atom_sites_solution_hydrogens geom
_atom_sites_solution_primary direct
_atom_sites_solution_secondary difmap
_audit_creation_method SHELXL-2014/7
_audit_update_record
;
2016-04-12 deposited with the CCDC.
2017-10-26 downloaded from the CCDC.
;
_cell_angle_alpha 90
_cell_angle_beta 110.717(9)
_cell_angle_gamma 90
_cell_formula_units_Z 4
_cell_length_a 7.5438(5)
_cell_length_b 20.2116(11)
_cell_length_c 7.7385(6)
_cell_measurement_reflns_used 863
_cell_measurement_temperature 297(2)
_cell_measurement_theta_max 73.0440
_cell_measurement_theta_min 4.3714
_cell_volume 1103.61(14)
_computing_cell_refinement
;
CrysAlisPro, Agilent Technologies,
Version 1.171.36.20 (release 27-06-2012 CrysAlis171 .NET)
(compiled Jul 11 2012,15:38:31)
;
_computing_data_collection
;
CrysAlisPro, Agilent Technologies,
Version 1.171.36.20 (release 27-06-2012 CrysAlis171 .NET)
(compiled Jul 11 2012,15:38:31)
;
_computing_data_reduction
;
CrysAlisPro, Agilent Technologies,
Version 1.171.36.20 (release 27-06-2012 CrysAlis171 .NET)
(compiled Jul 11 2012,15:38:31)
;
_computing_molecular_graphics 'ORTEP-3 (Farrugia, 1997)'
_computing_publication_material 'SHELXL-2014/7 (Sheldrick, 2014)'
_computing_structure_refinement 'SHELXL-2014/7 (Sheldrick, 2014)'
_computing_structure_solution 'SHELXS (Sheldrick, 2008)'
_diffrn_ambient_temperature 297(2)
_diffrn_detector_area_resol_mean 16.0604
_diffrn_measured_fraction_theta_full 0.985
_diffrn_measured_fraction_theta_max 0.978
_diffrn_measurement_device_type 'Xcalibur, Eos, Gemini'
_diffrn_radiation_monochromator graphite
_diffrn_radiation_source 'Enhance (Cu) X-ray Source'
_diffrn_radiation_type 'Cu K\a'
_diffrn_radiation_wavelength 1.5418
_diffrn_reflns_av_R_equivalents 0.0278
_diffrn_reflns_av_unetI/netI 0.0419
_diffrn_reflns_Laue_measured_fraction_full 0.985
_diffrn_reflns_Laue_measured_fraction_max 0.978
_diffrn_reflns_limit_h_max 7
_diffrn_reflns_limit_h_min -9
_diffrn_reflns_limit_k_max 24
_diffrn_reflns_limit_k_min -23
_diffrn_reflns_limit_l_max 9
_diffrn_reflns_limit_l_min -9
_diffrn_reflns_number 4195
_diffrn_reflns_point_group_measured_fraction_full 0.985
_diffrn_reflns_point_group_measured_fraction_max 0.978
_diffrn_reflns_theta_full 67.684
_diffrn_reflns_theta_max 70.959
_diffrn_reflns_theta_min 4.375
_exptl_absorpt_coefficient_mu 1.405
_exptl_absorpt_correction_T_max 1.00000
_exptl_absorpt_correction_T_min 0.79219
_exptl_absorpt_correction_type multi-scan
_exptl_absorpt_process_details
;
CrysAlisPro, Agilent Technologies,
Version 1.171.36.20 (release 27-06-2012 CrysAlis171 .NET)
(compiled Jul 11 2012,15:38:31)
Empirical absorption correction using spherical harmonics,
 implemented in SCALE3 ABSPACK scaling algorithm.
;
_exptl_crystal_colour colorless
_exptl_crystal_density_diffrn 1.644
_exptl_crystal_description fragment
_exptl_crystal_F_000 552
_exptl_crystal_recrystallization_method 'Re-crystallisation from solvent'
_exptl_crystal_size_max 0.485
_exptl_crystal_size_mid 0.214
_exptl_crystal_size_min 0.125
_refine_diff_density_max 0.301
_refine_diff_density_min -0.390
_refine_diff_density_rms 0.084
_refine_ls_extinction_coef 0.010(3)
_refine_ls_extinction_expression Fc^*^=kFc[1+0.001xFc^2^\l^3^/sin(2\q)]^-1/4^
_refine_ls_extinction_method 'SHELXL-2014/7 (Sheldrick 2014)'
_refine_ls_goodness_of_fit_ref 1.133
_refine_ls_hydrogen_treatment constr
_refine_ls_matrix_type full
_refine_ls_number_parameters 173
_refine_ls_number_reflns 2092
_refine_ls_number_restraints 0
_refine_ls_restrained_S_all 1.133
_refine_ls_R_factor_all 0.1144
_refine_ls_R_factor_gt 0.0757
_refine_ls_shift/su_max 0.010
_refine_ls_shift/su_mean 0.002
_refine_ls_structure_factor_coef Fsqd
_refine_ls_weighting_details 'w=1/[\s^2^(Fo^2^)+(0.1854P)^2^+0.2396P] where P=(Fo^2^+2Fc^2^)/3'
_refine_ls_weighting_scheme calc
_refine_ls_wR_factor_gt 0.2382
_refine_ls_wR_factor_ref 0.3330
_reflns_Friedel_coverage 0.000
_reflns_number_gt 1247
_reflns_number_total 2092
_reflns_threshold_expression 'I > 2\s(I)'
_cod_data_source_file c7nj00481h2.cif
_cod_data_source_block shelx_CCDC2
_cod_database_code 7056718
_shelx_shelxl_version_number 2014/7
_shelx_space_group_comment
;
The symmetry employed for this shelxl refinement is uniquely defined
by the following loop, which should always be used as a source of
symmetry information in preference to the above space-group names.
They are only intended as comments.
;
_shelx_estimated_absorpt_t_min 0.549
_shelx_estimated_absorpt_t_max 0.844
_solvent_exptl_crystal_recrystallization_method Ethanol

loop_
_space_group_symop_operation_xyz
'x, y, z'
'-x+1/2, y+1/2, -z'
'-x, -y, -z'
'x-1/2, -y-1/2, z'

loop_
_atom_site_label
_atom_site_type_symbol
_atom_site_fract_x
_atom_site_fract_y
_atom_site_fract_z
_atom_site_U_iso_or_equiv
_atom_site_adp_type
_atom_site_occupancy
_atom_site_site_symmetry_order
_atom_site_calc_flag
_atom_site_refinement_flags_posn
_atom_site_refinement_flags_adp
C1 C 0.3626(7) 0.3907(3) 0.4883(8) 0.0805(16) Uani 1 1 d . .
H1 H 0.3927 0.3601 0.5840 0.097 Uiso 1 1 calc R U
C2 C 0.3967(8) 0.3753(3) 0.3275(9) 0.0849(17) Uani 1 1 d . .
H2 H 0.4489 0.3346 0.3162 0.102 Uiso 1 1 calc R U
C3 C 0.3535(6) 0.4199(3) 0.1866(7) 0.0746(14) Uani 1 1 d . .
H3 H 0.3771 0.4093 0.0798 0.090 Uiso 1 1 calc R U
C4 C 0.2740(6) 0.4815(2) 0.2004(6) 0.0637(12) Uani 1 1 d . .
C5 C 0.2233(6) 0.5300(3) 0.0509(6) 0.0659(13) Uani 1 1 d . .
C6 C 0.1536(6) 0.5937(2) 0.0953(6) 0.0606(11) Uani 1 1 d . .
C7 C 0.1317(6) 0.6016(2) 0.2565(6) 0.0631(12) Uani 1 1 d . .
C8 C 0.2414(6) 0.4949(2) 0.3624(6) 0.0610(12) Uani 1 1 d . .
C9 C 0.2849(7) 0.4507(3) 0.5079(6) 0.0715(13) Uani 1 1 d . .
H9 H 0.2625 0.4611 0.6155 0.086 Uiso 1 1 calc R U
C10 C 0.0587(8) 0.6640(2) 0.3189(7) 0.0738(14) Uani 1 1 d . .
C11 C 0.1107(7) 0.6461(3) -0.0503(7) 0.0698(13) Uani 1 1 d . .
H11A H 0.0204 0.6772 -0.0330 0.084 Uiso 1 1 calc R U
H11B H 0.0529 0.6259 -0.1709 0.084 Uiso 1 1 calc R U
N N 0.2875(6) 0.6831(2) -0.0441(5) 0.0688(11) Uani 1 1 d . .
O1 O 0.1660(4) 0.55515(16) 0.3882(4) 0.0665(10) Uani 1 1 d . .
O2 O 0.2360(6) 0.5194(2) -0.1001(5) 0.0874(12) Uani 1 1 d . .
O3 O 0.4399(5) 0.6670(2) 0.0648(5) 0.0848(12) Uani 1 1 d . .
O4 O 0.2652(7) 0.7282(2) -0.1536(6) 0.1081(16) Uani 1 1 d . .
F1 F -0.1160(5) 0.6775(2) 0.2139(6) 0.1175(15) Uani 1 1 d . .
F2 F 0.1647(6) 0.71532(17) 0.3093(7) 0.1210(15) Uani 1 1 d . .
F3 F 0.0656(7) 0.66039(19) 0.4878(5) 0.1183(15) Uani 1 1 d . .

loop_
_atom_site_aniso_label
_atom_site_aniso_U_11
_atom_site_aniso_U_22
_atom_site_aniso_U_33
_atom_site_aniso_U_23
_atom_site_aniso_U_13
_atom_site_aniso_U_12
C1 0.072(3) 0.068(3) 0.082(3) 0.010(3) 0.003(2) -0.005(2)
C2 0.071(3) 0.064(3) 0.101(4) -0.005(3) 0.007(3) 0.002(2)
C3 0.063(3) 0.074(3) 0.077(3) -0.013(2) 0.012(2) 0.000(2)
C4 0.057(2) 0.062(3) 0.061(3) -0.010(2) 0.0063(18) -0.0078(19)
C5 0.058(2) 0.077(3) 0.055(3) -0.003(2) 0.0095(18) -0.008(2)
C6 0.054(2) 0.063(2) 0.056(2) -0.0032(19) 0.0089(17) 0.0002(18)
C7 0.063(2) 0.060(2) 0.057(2) -0.0054(19) 0.0087(18) -0.0015(19)
C8 0.058(2) 0.059(2) 0.057(3) -0.0062(18) 0.0089(18) -0.0064(18)
C9 0.069(3) 0.074(3) 0.063(3) 0.000(2) 0.012(2) -0.006(2)
C10 0.086(3) 0.069(3) 0.069(3) -0.008(2) 0.030(2) 0.003(2)
C11 0.063(3) 0.073(3) 0.067(3) 0.005(2) 0.015(2) -0.001(2)
N 0.075(2) 0.065(2) 0.062(2) -0.0005(18) 0.0185(18) -0.0004(18)
O1 0.074(2) 0.0633(19) 0.0575(17) -0.0067(14) 0.0179(14) -0.0001(14)
O2 0.103(3) 0.103(3) 0.0558(19) -0.0040(18) 0.0272(17) 0.006(2)
O3 0.064(2) 0.096(3) 0.089(3) 0.0064(19) 0.0207(18) -0.0019(17)
O4 0.119(4) 0.092(3) 0.097(3) 0.029(2) 0.019(2) -0.014(2)
F1 0.086(2) 0.129(3) 0.126(3) -0.015(2) 0.023(2) 0.029(2)
F2 0.136(3) 0.064(2) 0.178(4) -0.015(2) 0.075(3) -0.014(2)
F3 0.183(4) 0.094(3) 0.090(2) -0.0129(19) 0.064(3) 0.018(3)

loop_
_atom_type_symbol
_atom_type_description
_atom_type_scat_dispersion_real
_atom_type_scat_dispersion_imag
_atom_type_scat_source
C C 0.0181 0.0091 'International Tables Vol C Tables 4.2.6.8 and 6.1.1.4'
H H 0.0000 0.0000 'International Tables Vol C Tables 4.2.6.8 and 6.1.1.4'
N N 0.0311 0.0180 'International Tables Vol C Tables 4.2.6.8 and 6.1.1.4'
O O 0.0492 0.0322 'International Tables Vol C Tables 4.2.6.8 and 6.1.1.4'
F F 0.0727 0.0534 'International Tables Vol C Tables 4.2.6.8 and 6.1.1.4'

loop_
_geom_angle_atom_site_label_1
_geom_angle_atom_site_label_2
_geom_angle_atom_site_label_3
_geom_angle
C9 C1 C2 121.0(5)
C3 C2 C1 120.0(5)
C2 C3 C4 120.9(5)
C8 C4 C3 117.4(4)
C8 C4 C5 120.3(4)
C3 C4 C5 122.4(5)
O2 C5 C4 123.4(5)
O2 C5 C6 122.0(4)
C4 C5 C6 114.6(4)
C7 C6 C5 119.9(4)
C7 C6 C11 123.9(4)
C5 C6 C11 116.2(4)
C6 C7 O1 125.2(4)
C6 C7 C10 125.3(4)
O1 C7 C10 109.4(4)
C9 C8 C4 122.9(4)
C9 C8 O1 116.2(4)
C4 C8 O1 121.0(4)
C1 C9 C8 117.8(5)
F3 C10 F1 108.1(5)
F3 C10 F2 107.0(5)
F1 C10 F2 107.3(5)
F3 C10 C7 112.6(4)
F1 C10 C7 111.9(4)
F2 C10 C7 109.7(4)
C6 C11 N 111.8(4)
O3 N O4 123.6(5)
O3 N C11 120.0(4)
O4 N C11 116.4(4)
C7 O1 C8 118.9(4)

loop_
_geom_bond_atom_site_label_1
_geom_bond_atom_site_label_2
_geom_bond_distance
C1 C9 1.378(8)
C1 C2 1.393(9)
C2 C3 1.361(8)
C3 C4 1.403(7)
C4 C8 1.387(7)
C4 C5 1.461(7)
C5 O2 1.224(6)
C5 C6 1.476(7)
C6 C7 1.324(6)
C6 C11 1.497(6)
C7 O1 1.342(5)
C7 C10 1.523(7)
C8 C9 1.382(6)
C8 O1 1.388(5)
C10 F3 1.292(6)
C10 F1 1.309(6)
C10 F2 1.327(6)
C11 N 1.515(6)
N O3 1.206(5)
N O4 1.215(5)
